data_7705676
loop_
_publ_author_name
'Wilson, Daniel W. N.'
'Myers, William K.'
'Goicoechea, Jose M.'

_publ_section_title
;
 Synthesis and decarbonylation chemistry of gallium phosphaketenes.
;
_journal_issue 43
_journal_name_full 'Dalton transactions (Cambridge, England : 2003)'
_journal_page_first 15249
_journal_page_last 15255
_journal_paper_doi 10.1039/d0dt03174g
_journal_volume 49
_journal_year 2020
_chemical_formula_moiety 'C42 H45 Ga N3 O P, C7 H8'
_chemical_formula_sum 'C49 H53 Ga N3 O P'
_chemical_formula_weight 800.63
_chemical_name_systematic
;
 Ga(PCO)[(NDipp)2C12H5]*tol
;
_space_group_crystal_system monoclinic
_space_group_IT_number 14
_space_group_name_Hall '-P 2yn'
_space_group_name_H-M_alt 'P 1 21/n 1'
_atom_sites_solution_hydrogens geom
_audit_creation_method SHELXL-2018/1
_audit_update_record
;
2020-08-25 deposited with the CCDC.	2020-10-13 downloaded from the CCDC.
;
_cell_angle_alpha 90
_cell_angle_beta 90.204(2)
_cell_angle_gamma 90
_cell_formula_units_Z 4
_cell_length_a 12.4092(2)
_cell_length_b 19.3221(3)
_cell_length_c 17.8085(3)
_cell_measurement_reflns_used 21849
_cell_measurement_temperature 150(2)
_cell_measurement_theta_max 76.3350
_cell_measurement_theta_min 3.5080
_cell_volume 4269.95(12)
_computing_cell_refinement 'CrysAlisPro 1.171.38.43b (Rigaku OD, 2015)'
_computing_data_collection 'CrysAlisPro 1.171.38.43b (Rigaku OD, 2015)'
_computing_data_reduction 'CrysAlisPro 1.171.38.43b (Rigaku OD, 2015)'
_computing_structure_refinement 'SHELXL-2018/1 (Sheldrick, 2018)'
_computing_structure_solution 'SHELXS-97 (Sheldrick, 1990)'
_diffrn_ambient_temperature 150(2)
_diffrn_detector_area_resol_mean 10.4102
_diffrn_measured_fraction_theta_full 1.000
_diffrn_measured_fraction_theta_max 0.992
_diffrn_measurement_device_type 'SuperNova, Dual, Cu at zero, Atlas'
_diffrn_measurement_method '\w scans'
_diffrn_radiation_monochromator mirror
_diffrn_radiation_source 'SuperNova (Cu) X-ray Source'
_diffrn_radiation_type CuK\a
_diffrn_radiation_wavelength 1.54184
_diffrn_reflns_av_R_equivalents 0.0259
_diffrn_reflns_av_unetI/netI 0.0169
_diffrn_reflns_Laue_measured_fraction_full 1.000
_diffrn_reflns_Laue_measured_fraction_max 0.992
_diffrn_reflns_limit_h_max 14
_diffrn_reflns_limit_h_min -15
_diffrn_reflns_limit_k_max 23
_diffrn_reflns_limit_k_min -24
_diffrn_reflns_limit_l_max 22
_diffrn_reflns_limit_l_min -18
_diffrn_reflns_number 47742
_diffrn_reflns_point_group_measured_fraction_full 1.000
_diffrn_reflns_point_group_measured_fraction_max 0.992
_diffrn_reflns_theta_full 67.684
_diffrn_reflns_theta_max 76.614
_diffrn_reflns_theta_min 4.234
_exptl_absorpt_coefficient_mu 1.530
_exptl_absorpt_correction_T_max 1.00000
_exptl_absorpt_correction_T_min 0.91248
_exptl_absorpt_correction_type multi-scan
_exptl_absorpt_process_details
;
CrysAlisPro 1.171.38.43b (Rigaku Oxford Diffraction, 2015)
Empirical absorption correction using spherical harmonics,
 implemented in SCALE3 ABSPACK scaling algorithm.
;
_exptl_crystal_colour black
_exptl_crystal_density_diffrn 1.245
_exptl_crystal_description block
_exptl_crystal_F_000 1688
_exptl_crystal_size_max 0.330
_exptl_crystal_size_mid 0.270
_exptl_crystal_size_min 0.200
_refine_diff_density_max 0.513
_refine_diff_density_min -0.348
_refine_diff_density_rms 0.045
_refine_ls_extinction_method none
_refine_ls_goodness_of_fit_ref 1.234
_refine_ls_hydrogen_treatment constr
_refine_ls_matrix_type full
_refine_ls_number_parameters 505
_refine_ls_number_reflns 8915
_refine_ls_number_restraints 0
_refine_ls_restrained_S_all 1.234
_refine_ls_R_factor_all 0.0362
_refine_ls_R_factor_gt 0.0332
_refine_ls_shift/su_max 0.003
_refine_ls_shift/su_mean 0.000
_refine_ls_structure_factor_coef Fsqd
_refine_ls_weighting_details 'w=1/[\s^2^(Fo^2^)+(0.0466P)^2^+0.9783P] where P=(Fo^2^+2Fc^2^)/3'
_refine_ls_weighting_scheme calc
_refine_ls_wR_factor_gt 0.0926
_refine_ls_wR_factor_ref 0.0952
_reflns_Friedel_coverage 0.000
_reflns_number_gt 8196
_reflns_number_total 8915
_reflns_threshold_expression 'I > 2\s(I)'
_cod_data_source_file d0dt03174g2.cif
_cod_data_source_block DW253
_cod_depositor_comments 'Adding full bibliography for 7705675--7705683.cif.'
_cod_original_sg_symbol_H-M 'P 21/n'
_cod_database_code 7705676
_shelx_shelxl_version_number 2018/1
_shelx_space_group_comment
;
The symmetry employed for this shelxl refinement is uniquely defined
by the following loop, which should always be used as a source of
symmetry information in preference to the above space-group names.
They are only intended as comments.
;
_shelx_estimated_absorpt_t_min 0.632
_shelx_estimated_absorpt_t_max 0.749

loop_
_space_group_symop_operation_xyz
'x, y, z'
'x+1/2, -y+1/2, z+1/2'
'-x, -y, -z'
'-x-1/2, y-1/2, -z-1/2'

loop_
_atom_site_label
_atom_site_type_symbol
_atom_site_fract_x
_atom_site_fract_y
_atom_site_fract_z
_atom_site_U_iso_or_equiv
_atom_site_adp_type
_atom_site_occupancy
_atom_site_site_symmetry_order
_atom_site_calc_flag
_atom_site_refinement_flags_posn
_atom_site_refinement_flags_adp
_atom_site_refinement_flags_occupancy
_atom_site_disorder_assembly
_atom_site_disorder_group
Ga1 Ga 1.00913(2) 0.66056(2) 0.50598(2) 0.02424(7) Uani 1 1 d . . . . .
P1 P 1.08575(4) 0.56055(2) 0.45671(3) 0.04675(12) Uani 1 1 d . . . . .
C1 C 1.11975(17) 0.60911(12) 0.38534(12) 0.0543(5) Uani 1 1 d . . . . .
O1 O 1.1423(2) 0.64187(12) 0.33275(11) 0.0925(7) Uani 1 1 d . . . . .
N1 N 1.08086(9) 0.74569(6) 0.52228(6) 0.0252(2) Uani 1 1 d . . . . .
N2 N 0.94392(10) 0.66385(6) 0.60263(6) 0.0237(2) Uani 1 1 d . . . . .
C2 C 1.04927(11) 0.76705(7) 0.59381(7) 0.0238(3) Uani 1 1 d . . . . .
C3 C 0.97925(11) 0.72613(7) 0.63427(7) 0.0234(3) Uani 1 1 d . . . . .
C4 C 0.95200(11) 0.76164(7) 0.70444(8) 0.0260(3) Uani 1 1 d . . . . .
C5 C 1.00993(12) 0.82528(7) 0.70253(8) 0.0271(3) Uani 1 1 d . . . . .
C6 C 1.07184(11) 0.83073(7) 0.63567(8) 0.0264(3) Uani 1 1 d . . . . .
C7 C 1.13324(13) 0.88951(8) 0.62564(9) 0.0322(3) Uani 1 1 d . . . . .
H7 H 1.176920 0.894839 0.582319 0.039 Uiso 1 1 calc R U . . .
C8 C 1.12963(14) 0.94203(8) 0.68172(10) 0.0383(4) Uani 1 1 d . . . . .
H8 H 1.171978 0.982495 0.674933 0.046 Uiso 1 1 calc R U . . .
C9 C 1.06765(15) 0.93671(8) 0.74510(9) 0.0393(4) Uani 1 1 d . . . . .
H9 H 1.066645 0.973391 0.780614 0.047 Uiso 1 1 calc R U . . .
C10 C 1.00475(14) 0.87607(8) 0.75759(8) 0.0329(3) Uani 1 1 d . . . . .
C11 C 0.93742(16) 0.86150(9) 0.82030(9) 0.0416(4) Uani 1 1 d . . . . .
H11 H 0.930930 0.894226 0.859829 0.050 Uiso 1 1 calc R U . . .
C12 C 0.88206(16) 0.80024(9) 0.82350(9) 0.0410(4) Uani 1 1 d . . . . .
H12 H 0.837929 0.791429 0.865918 0.049 Uiso 1 1 calc R U . . .
C13 C 0.88782(13) 0.74899(8) 0.76576(9) 0.0331(3) Uani 1 1 d . . . . .
H13 H 0.848180 0.707090 0.769643 0.040 Uiso 1 1 calc R U . . .
C14 C 1.17958(12) 0.77324(8) 0.49403(8) 0.0284(3) Uani 1 1 d . . . . .
C15 C 1.27813(12) 0.75215(9) 0.52566(8) 0.0339(3) Uani 1 1 d . . . . .
C16 C 1.37204(14) 0.78619(11) 0.50305(10) 0.0435(4) Uani 1 1 d . . . . .
H16 H 1.439296 0.773363 0.524564 0.052 Uiso 1 1 calc R U . . .
C17 C 1.36835(15) 0.83838(11) 0.44968(11) 0.0462(4) Uani 1 1 d . . . . .
H17 H 1.432532 0.862039 0.436185 0.055 Uiso 1 1 calc R U . . .
C18 C 1.27218(15) 0.85605(10) 0.41620(10) 0.0409(4) Uani 1 1 d . . . . .
H18 H 1.271034 0.890717 0.378370 0.049 Uiso 1 1 calc R U . . .
C19 C 1.17625(13) 0.82376(9) 0.43703(9) 0.0344(3) Uani 1 1 d . . . . .
C20 C 1.28498(13) 0.69330(10) 0.58185(10) 0.0397(4) Uani 1 1 d . . . . .
H20 H 1.210878 0.673563 0.587024 0.048 Uiso 1 1 calc R U . . .
C21 C 1.32058(19) 0.71764(14) 0.65961(11) 0.0583(5) Uani 1 1 d . . . . .
H21A H 1.394596 0.735157 0.657095 0.087 Uiso 1 1 calc R U . . .
H21B H 1.317452 0.678764 0.694878 0.087 Uiso 1 1 calc R U . . .
H21C H 1.272567 0.754619 0.676777 0.087 Uiso 1 1 calc R U . . .
C22 C 1.35809(16) 0.63524(13) 0.55258(14) 0.0584(5) Uani 1 1 d . . . . .
H22A H 1.431665 0.652852 0.546869 0.088 Uiso 1 1 calc R U . . .
H22B H 1.331172 0.619100 0.503829 0.088 Uiso 1 1 calc R U . . .
H22C H 1.358106 0.596694 0.588349 0.088 Uiso 1 1 calc R U . . .
C23 C 1.07138(16) 0.84381(10) 0.39937(11) 0.0464(4) Uani 1 1 d . . . . .
H23 H 1.011552 0.819607 0.426150 0.056 Uiso 1 1 calc R U . . .
C24 C 1.0506(3) 0.92100(17) 0.4040(2) 0.0956(10) Uani 1 1 d . . . . .
H24A H 1.051847 0.935608 0.456676 0.143 Uiso 1 1 calc R U . . .
H24B H 0.979982 0.931469 0.382015 0.143 Uiso 1 1 calc R U . . .
H24C H 1.106693 0.945825 0.376239 0.143 Uiso 1 1 calc R U . . .
C25 C 1.0687(3) 0.8216(2) 0.3194(2) 0.1103(14) Uani 1 1 d . . . . .
H25A H 1.128539 0.843249 0.292331 0.165 Uiso 1 1 calc R U . . .
H25B H 1.000268 0.835746 0.296519 0.165 Uiso 1 1 calc R U . . .
H25C H 1.075705 0.771130 0.316638 0.165 Uiso 1 1 calc R U . . .
C26 C 0.89874(11) 0.61160(7) 0.64968(8) 0.0259(3) Uani 1 1 d . . . . .
C27 C 0.95997(13) 0.58163(7) 0.70810(8) 0.0293(3) Uani 1 1 d . . . . .
C28 C 0.91000(15) 0.53388(9) 0.75548(10) 0.0397(4) Uani 1 1 d . . . . .
H28 H 0.949909 0.514407 0.795899 0.048 Uiso 1 1 calc R U . . .
C29 C 0.80407(16) 0.51430(9) 0.74498(11) 0.0441(4) Uani 1 1 d . . . . .
H29 H 0.771226 0.482312 0.778323 0.053 Uiso 1 1 calc R U . . .
C30 C 0.74650(14) 0.54147(9) 0.68588(11) 0.0410(4) Uani 1 1 d . . . . .
H30 H 0.674276 0.526829 0.677939 0.049 Uiso 1 1 calc R U . . .
C31 C 0.79149(12) 0.58999(8) 0.63731(9) 0.0314(3) Uani 1 1 d . . . . .
C32 C 1.07940(13) 0.59644(8) 0.71790(9) 0.0330(3) Uani 1 1 d . . . . .
H32 H 1.096462 0.640307 0.690609 0.040 Uiso 1 1 calc R U . . .
C33 C 1.11172(18) 0.60566(12) 0.80027(11) 0.0532(5) Uani 1 1 d . . . . .
H33A H 1.066754 0.641577 0.823144 0.080 Uiso 1 1 calc R U . . .
H33B H 1.187619 0.619427 0.803320 0.080 Uiso 1 1 calc R U . . .
H33C H 1.101486 0.561894 0.827118 0.080 Uiso 1 1 calc R U . . .
C34 C 1.14560(15) 0.53825(10) 0.68309(11) 0.0465(4) Uani 1 1 d . . . . .
H34A H 1.129720 0.494657 0.708918 0.070 Uiso 1 1 calc R U . . .
H34B H 1.222497 0.548860 0.688232 0.070 Uiso 1 1 calc R U . . .
H34C H 1.127107 0.533834 0.629758 0.070 Uiso 1 1 calc R U . . .
C35 C 0.72440(13) 0.62031(10) 0.57452(10) 0.0399(4) Uani 1 1 d . . . . .
H35 H 0.775688 0.636695 0.535152 0.048 Uiso 1 1 calc R U . . .
C36 C 0.66409(19) 0.68329(11) 0.60228(14) 0.0587(6) Uani 1 1 d . . . . .
H36A H 0.613287 0.669426 0.641512 0.088 Uiso 1 1 calc R U . . .
H36B H 0.624455 0.704369 0.560438 0.088 Uiso 1 1 calc R U . . .
H36C H 0.715446 0.716884 0.622882 0.088 Uiso 1 1 calc R U . . .
C37 C 0.64819(18) 0.56898(13) 0.53669(15) 0.0628(6) Uani 1 1 d . . . . .
H37A H 0.593412 0.554002 0.572712 0.094 Uiso 1 1 calc R U . . .
H37B H 0.689189 0.528711 0.519392 0.094 Uiso 1 1 calc R U . . .
H37C H 0.613010 0.591262 0.493675 0.094 Uiso 1 1 calc R U . . .
N3 N 0.88655(10) 0.68933(7) 0.43452(7) 0.0286(2) Uani 1 1 d . . . . .
C38 C 0.85420(15) 0.65242(9) 0.37478(10) 0.0383(4) Uani 1 1 d . . . . .
H38 H 0.894306 0.612669 0.360578 0.046 Uiso 1 1 calc R U . . .
C39 C 0.76434(18) 0.67052(11) 0.33332(12) 0.0526(5) Uani 1 1 d . . . . .
H39 H 0.743556 0.644094 0.290678 0.063 Uiso 1 1 calc R U . . .
C40 C 0.70524(17) 0.72754(11) 0.35475(12) 0.0537(5) Uani 1 1 d . . . . .
H40 H 0.641910 0.740130 0.327920 0.064 Uiso 1 1 calc R U . . .
C41 C 0.73920(15) 0.76630(9) 0.41588(10) 0.0429(4) Uani 1 1 d . . . . .
H41 H 0.700418 0.806277 0.431084 0.051 Uiso 1 1 calc R U . . .
C42 C 0.83036(13) 0.74567(8) 0.45412(9) 0.0328(3) Uani 1 1 d . . . . .
H42 H 0.854212 0.772301 0.495823 0.039 Uiso 1 1 calc R U . . .
C1S C 0.0464(4) 0.63937(17) 0.1578(2) 0.1104(13) Uani 1 1 d . . . . .
H1S1 H -0.025273 0.623845 0.141805 0.166 Uiso 1 1 calc R U . . .
H1S2 H 0.049170 0.690052 0.156969 0.166 Uiso 1 1 calc R U . . .
H1S3 H 0.060806 0.622871 0.208926 0.166 Uiso 1 1 calc R U . . .
C2S C 0.1277(3) 0.61152(12) 0.10677(17) 0.0768(8) Uani 1 1 d . . . . .
C3S C 0.2394(3) 0.62466(12) 0.11601(19) 0.0828(10) Uani 1 1 d . . . . .
H3S H 0.263063 0.653896 0.155660 0.099 Uiso 1 1 calc R U . . .
C4S C 0.3128(3) 0.59619(15) 0.0692(2) 0.0860(10) Uani 1 1 d . . . . .
H4S H 0.387321 0.604672 0.077389 0.103 Uiso 1 1 calc R U . . .
C5S C 0.2815(3) 0.55547(16) 0.01036(19) 0.0866(9) Uani 1 1 d . . . . .
H5S H 0.333623 0.536846 -0.022928 0.104 Uiso 1 1 calc R U . . .
C6S C 0.1749(3) 0.54181(15) -0.00017(17) 0.0793(8) Uani 1 1 d . . . . .
H6S H 0.153288 0.512810 -0.040582 0.095 Uiso 1 1 calc R U . . .
C7S C 0.0977(2) 0.56927(13) 0.04671(17) 0.0732(8) Uani 1 1 d . . . . .
H7S H 0.023719 0.559360 0.038054 0.088 Uiso 1 1 calc R U . . .

loop_
_atom_site_aniso_label
_atom_site_aniso_U_11
_atom_site_aniso_U_22
_atom_site_aniso_U_33
_atom_site_aniso_U_23
_atom_site_aniso_U_13
_atom_site_aniso_U_12
Ga1 0.02611(10) 0.02494(10) 0.02165(10) -0.00316(6) -0.00156(6) 0.00114(6)
P1 0.0550(3) 0.0387(2) 0.0465(3) -0.01449(19) -0.0027(2) 0.0164(2)
C1 0.0472(10) 0.0608(12) 0.0551(12) -0.0271(10) 0.0150(9) -0.0054(9)
O1 0.1172(17) 0.0943(14) 0.0663(12) -0.0121(10) 0.0484(12) -0.0262(13)
N1 0.0245(5) 0.0284(6) 0.0226(5) -0.0022(4) 0.0005(4) -0.0025(4)
N2 0.0276(6) 0.0221(5) 0.0214(5) -0.0015(4) 0.0004(4) 0.0002(4)
C2 0.0237(6) 0.0249(6) 0.0227(6) 0.0001(5) -0.0031(5) 0.0009(5)
C3 0.0250(6) 0.0232(6) 0.0221(6) 0.0002(5) -0.0025(5) 0.0024(5)
C4 0.0299(7) 0.0241(6) 0.0239(6) -0.0002(5) -0.0021(5) 0.0042(5)
C5 0.0311(7) 0.0255(7) 0.0247(6) 0.0000(5) -0.0048(5) 0.0028(5)
C6 0.0276(7) 0.0260(7) 0.0254(6) -0.0003(5) -0.0059(5) 0.0011(5)
C7 0.0350(7) 0.0297(7) 0.0318(7) 0.0007(6) -0.0055(6) -0.0052(6)
C8 0.0465(9) 0.0270(7) 0.0414(9) -0.0009(6) -0.0122(7) -0.0065(6)
C9 0.0549(10) 0.0274(7) 0.0355(8) -0.0078(6) -0.0112(7) 0.0010(7)
C10 0.0439(8) 0.0273(7) 0.0274(7) -0.0038(6) -0.0056(6) 0.0045(6)
C11 0.0614(11) 0.0348(8) 0.0285(8) -0.0082(6) 0.0022(7) 0.0086(8)
C12 0.0565(10) 0.0385(9) 0.0280(7) -0.0023(6) 0.0113(7) 0.0074(7)
C13 0.0408(8) 0.0299(7) 0.0285(7) 0.0000(6) 0.0050(6) 0.0029(6)
C14 0.0284(7) 0.0322(7) 0.0246(6) -0.0045(5) 0.0038(5) -0.0050(5)
C15 0.0277(7) 0.0468(9) 0.0271(7) -0.0051(6) 0.0020(5) -0.0040(6)
C16 0.0293(8) 0.0632(11) 0.0379(9) -0.0068(8) 0.0021(6) -0.0096(7)
C17 0.0398(9) 0.0590(11) 0.0399(9) -0.0087(8) 0.0119(7) -0.0194(8)
C18 0.0493(10) 0.0395(8) 0.0341(8) -0.0006(7) 0.0125(7) -0.0106(7)
C19 0.0383(8) 0.0339(8) 0.0309(7) -0.0020(6) 0.0054(6) -0.0035(6)
C20 0.0254(7) 0.0551(10) 0.0386(8) 0.0050(7) -0.0036(6) 0.0012(7)
C21 0.0574(12) 0.0780(15) 0.0393(10) 0.0077(10) -0.0143(9) -0.0059(11)
C22 0.0375(10) 0.0640(13) 0.0738(14) 0.0077(11) 0.0045(9) 0.0116(9)
C23 0.0444(10) 0.0488(10) 0.0461(10) 0.0203(8) 0.0019(8) -0.0011(8)
C24 0.101(2) 0.0767(19) 0.109(3) 0.0021(18) -0.0212(19) 0.0378(18)
C25 0.098(2) 0.148(3) 0.084(2) -0.049(2) -0.0518(19) 0.042(2)
C26 0.0303(7) 0.0212(6) 0.0262(6) -0.0024(5) 0.0027(5) 0.0021(5)
C27 0.0390(8) 0.0216(6) 0.0273(7) -0.0016(5) 0.0010(6) 0.0035(5)
C28 0.0557(10) 0.0289(8) 0.0345(8) 0.0068(6) 0.0038(7) 0.0054(7)
C29 0.0543(10) 0.0303(8) 0.0478(10) 0.0102(7) 0.0168(8) -0.0011(7)
C30 0.0369(8) 0.0330(8) 0.0533(10) 0.0013(7) 0.0116(7) -0.0049(6)
C31 0.0304(7) 0.0279(7) 0.0358(8) -0.0010(6) 0.0050(6) 0.0000(6)
C32 0.0405(8) 0.0279(7) 0.0306(7) 0.0004(6) -0.0088(6) 0.0045(6)
C33 0.0641(12) 0.0602(12) 0.0354(9) -0.0089(8) -0.0133(8) -0.0044(10)
C34 0.0422(9) 0.0452(10) 0.0521(10) -0.0128(8) -0.0107(8) 0.0115(8)
C35 0.0262(7) 0.0454(9) 0.0482(9) 0.0045(7) -0.0007(6) -0.0026(6)
C36 0.0617(13) 0.0385(10) 0.0757(14) -0.0052(10) -0.0237(11) 0.0127(9)
C37 0.0516(12) 0.0593(13) 0.0776(15) -0.0209(11) -0.0210(11) 0.0111(10)
N3 0.0323(6) 0.0294(6) 0.0239(6) -0.0016(5) -0.0060(5) -0.0022(5)
C38 0.0451(9) 0.0360(8) 0.0337(8) -0.0074(6) -0.0102(7) -0.0027(7)
C39 0.0604(12) 0.0508(11) 0.0466(10) -0.0112(8) -0.0281(9) -0.0030(9)
C40 0.0536(11) 0.0519(11) 0.0554(11) 0.0008(9) -0.0299(9) 0.0034(9)
C41 0.0449(9) 0.0383(9) 0.0453(9) 0.0020(7) -0.0137(7) 0.0065(7)
C42 0.0393(8) 0.0308(7) 0.0283(7) -0.0020(6) -0.0077(6) 0.0015(6)
C1S 0.165(4) 0.0572(17) 0.109(3) 0.0233(18) -0.026(3) 0.023(2)
C2S 0.110(2) 0.0393(11) 0.0808(17) 0.0250(12) -0.0290(16) 0.0033(13)
C3S 0.117(2) 0.0370(11) 0.094(2) 0.0230(12) -0.0676(19) -0.0256(13)
C4S 0.093(2) 0.0563(15) 0.109(2) 0.0257(16) -0.0427(19) -0.0250(15)
C5S 0.094(2) 0.0728(18) 0.093(2) 0.0303(16) -0.0287(17) -0.0242(15)
C6S 0.096(2) 0.0664(16) 0.0753(17) 0.0163(13) -0.0357(16) -0.0238(15)
C7S 0.0760(16) 0.0550(13) 0.0884(18) 0.0235(13) -0.0443(15) -0.0180(12)

loop_
_atom_type_symbol
_atom_type_description
_atom_type_scat_dispersion_real
_atom_type_scat_dispersion_imag
_atom_type_scat_source
C C 0.0181 0.0091 'International Tables Vol C Tables 4.2.6.8 and 6.1.1.4'
H H 0.0000 0.0000 'International Tables Vol C Tables 4.2.6.8 and 6.1.1.4'
Ga Ga -1.2846 0.7763 'International Tables Vol C Tables 4.2.6.8 and 6.1.1.4'
N N 0.0311 0.0180 'International Tables Vol C Tables 4.2.6.8 and 6.1.1.4'
O O 0.0492 0.0322 'International Tables Vol C Tables 4.2.6.8 and 6.1.1.4'
P P 0.2955 0.4335 'International Tables Vol C Tables 4.2.6.8 and 6.1.1.4'

loop_
_geom_angle_atom_site_label_1
_geom_angle_atom_site_label_2
_geom_angle_atom_site_label_3
_geom_angle
_geom_angle_site_symmetry_1
_geom_angle_site_symmetry_3
_geom_angle_publ_flag
N1 Ga1 N2 91.92(5) . . ?
N1 Ga1 N3 101.91(5) . . ?
N2 Ga1 N3 103.55(5) . . ?
N1 Ga1 P1 125.96(4) . . ?
N2 Ga1 P1 122.94(4) . . ?
N3 Ga1 P1 107.07(4) . . ?
C1 P1 Ga1 85.61(7) . . ?
O1 C1 P1 177.5(2) . . ?
C2 N1 C14 117.05(11) . . ?
C2 N1 Ga1 105.27(9) . . ?
C14 N1 Ga1 132.32(9) . . ?
C3 N2 C26 119.68(11) . . ?
C3 N2 Ga1 105.01(9) . . ?
C26 N2 Ga1 132.48(9) . . ?
C3 C2 N1 119.10(12) . . ?
C3 C2 C6 109.58(12) . . ?
N1 C2 C6 131.19(13) . . ?
C2 C3 N2 118.67(12) . . ?
C2 C3 C4 108.94(12) . . ?
N2 C3 C4 132.30(13) . . ?
C13 C4 C5 117.76(13) . . ?
C13 C4 C3 136.83(14) . . ?
C5 C4 C3 105.40(12) . . ?
C10 C5 C6 124.38(14) . . ?
C10 C5 C4 124.64(14) . . ?
C6 C5 C4 110.96(13) . . ?
C7 C6 C5 117.99(13) . . ?
C7 C6 C2 136.89(14) . . ?
C5 C6 C2 105.12(12) . . ?
C6 C7 C8 118.48(15) . . ?
C6 C7 H7 120.8 . . ?
C8 C7 H7 120.8 . . ?
C9 C8 C7 122.85(15) . . ?
C9 C8 H8 118.6 . . ?
C7 C8 H8 118.6 . . ?
C8 C9 C10 119.92(15) . . ?
C8 C9 H9 120.0 . . ?
C10 C9 H9 120.0 . . ?
C5 C10 C11 116.24(15) . . ?
C5 C10 C9 116.35(15) . . ?
C11 C10 C9 127.41(15) . . ?
C12 C11 C10 119.92(15) . . ?
C12 C11 H11 120.0 . . ?
C10 C11 H11 120.0 . . ?
C11 C12 C13 122.83(15) . . ?
C11 C12 H12 118.6 . . ?
C13 C12 H12 118.6 . . ?
C4 C13 C12 118.59(15) . . ?
C4 C13 H13 120.7 . . ?
C12 C13 H13 120.7 . . ?
C15 C14 C19 120.87(14) . . ?
C15 C14 N1 119.80(13) . . ?
C19 C14 N1 119.27(14) . . ?
C16 C15 C14 118.24(16) . . ?
C16 C15 C20 119.85(15) . . ?
C14 C15 C20 121.90(14) . . ?
C17 C16 C15 120.93(17) . . ?
C17 C16 H16 119.5 . . ?
C15 C16 H16 119.5 . . ?
C18 C17 C16 120.29(16) . . ?
C18 C17 H17 119.9 . . ?
C16 C17 H17 119.9 . . ?
C17 C18 C19 120.89(17) . . ?
C17 C18 H18 119.6 . . ?
C19 C18 H18 119.6 . . ?
C18 C19 C14 118.60(16) . . ?
C18 C19 C23 120.07(16) . . ?
C14 C19 C23 121.33(14) . . ?
C15 C20 C21 112.51(17) . . ?
C15 C20 C22 110.83(15) . . ?
C21 C20 C22 111.33(17) . . ?
C15 C20 H20 107.3 . . ?
C21 C20 H20 107.3 . . ?
C22 C20 H20 107.3 . . ?
C20 C21 H21A 109.5 . . ?
C20 C21 H21B 109.5 . . ?
H21A C21 H21B 109.5 . . ?
C20 C21 H21C 109.5 . . ?
H21A C21 H21C 109.5 . . ?
H21B C21 H21C 109.5 . . ?
C20 C22 H22A 109.5 . . ?
C20 C22 H22B 109.5 . . ?
H22A C22 H22B 109.5 . . ?
C20 C22 H22C 109.5 . . ?
H22A C22 H22C 109.5 . . ?
H22B C22 H22C 109.5 . . ?
C25 C23 C19 111.51(19) . . ?
C25 C23 C24 109.4(3) . . ?
C19 C23 C24 112.0(2) . . ?
C25 C23 H23 107.9 . . ?
C19 C23 H23 107.9 . . ?
C24 C23 H23 107.9 . . ?
C23 C24 H24A 109.5 . . ?
C23 C24 H24B 109.5 . . ?
H24A C24 H24B 109.5 . . ?
C23 C24 H24C 109.5 . . ?
H24A C24 H24C 109.5 . . ?
H24B C24 H24C 109.5 . . ?
C23 C25 H25A 109.5 . . ?
C23 C25 H25B 109.5 . . ?
H25A C25 H25B 109.5 . . ?
C23 C25 H25C 109.5 . . ?
H25A C25 H25C 109.5 . . ?
H25B C25 H25C 109.5 . . ?
C27 C26 C31 119.93(13) . . ?
C27 C26 N2 120.76(13) . . ?
C31 C26 N2 119.31(13) . . ?
C28 C27 C26 118.52(15) . . ?
C28 C27 C32 119.35(14) . . ?
C26 C27 C32 122.02(13) . . ?
C29 C28 C27 121.60(16) . . ?
C29 C28 H28 119.2 . . ?
C27 C28 H28 119.2 . . ?
C30 C29 C28 119.43(15) . . ?
C30 C29 H29 120.3 . . ?
C28 C29 H29 120.3 . . ?
C29 C30 C31 121.61(17) . . ?
C29 C30 H30 119.2 . . ?
C31 C30 H30 119.2 . . ?
C30 C31 C26 118.80(15) . . ?
C30 C31 C35 119.97(15) . . ?
C26 C31 C35 121.19(14) . . ?
C27 C32 C34 109.94(13) . . ?
C27 C32 C33 112.61(15) . . ?
C34 C32 C33 109.62(15) . . ?
C27 C32 H32 108.2 . . ?
C34 C32 H32 108.2 . . ?
C33 C32 H32 108.2 . . ?
C32 C33 H33A 109.5 . . ?
C32 C33 H33B 109.5 . . ?
H33A C33 H33B 109.5 . . ?
C32 C33 H33C 109.5 . . ?
H33A C33 H33C 109.5 . . ?
H33B C33 H33C 109.5 . . ?
C32 C34 H34A 109.5 . . ?
C32 C34 H34B 109.5 . . ?
H34A C34 H34B 109.5 . . ?
C32 C34 H34C 109.5 . . ?
H34A C34 H34C 109.5 . . ?
H34B C34 H34C 109.5 . . ?
C31 C35 C36 110.02(16) . . ?
C31 C35 C37 114.46(16) . . ?
C36 C35 C37 111.14(16) . . ?
C31 C35 H35 106.9 . . ?
C36 C35 H35 106.9 . . ?
C37 C35 H35 106.9 . . ?
C35 C36 H36A 109.5 . . ?
C35 C36 H36B 109.5 . . ?
H36A C36 H36B 109.5 . . ?
C35 C36 H36C 109.5 . . ?
H36A C36 H36C 109.5 . . ?
H36B C36 H36C 109.5 . . ?
C35 C37 H37A 109.5 . . ?
C35 C37 H37B 109.5 . . ?
H37A C37 H37B 109.5 . . ?
C35 C37 H37C 109.5 . . ?
H37A C37 H37C 109.5 . . ?
H37B C37 H37C 109.5 . . ?
C42 N3 C38 118.95(14) . . ?
C42 N3 Ga1 116.30(10) . . ?
C38 N3 Ga1 124.47(11) . . ?
N3 C38 C39 121.91(17) . . ?
N3 C38 H38 119.0 . . ?
C39 C38 H38 119.0 . . ?
C40 C39 C38 118.95(17) . . ?
C40 C39 H39 120.5 . . ?
C38 C39 H39 120.5 . . ?
C39 C40 C41 119.28(17) . . ?
C39 C40 H40 120.4 . . ?
C41 C40 H40 120.4 . . ?
C42 C41 C40 118.61(17) . . ?
C42 C41 H41 120.7 . . ?
C40 C41 H41 120.7 . . ?
N3 C42 C41 122.26(15) . . ?
N3 C42 H42 118.9 . . ?
C41 C42 H42 118.9 . . ?
C2S C1S H1S1 109.5 . . ?
C2S C1S H1S2 109.5 . . ?
H1S1 C1S H1S2 109.5 . . ?
C2S C1S H1S3 109.5 . . ?
H1S1 C1S H1S3 109.5 . . ?
H1S2 C1S H1S3 109.5 . . ?
C7S C2S C3S 116.8(3) . . ?
C7S C2S C1S 120.6(3) . . ?
C3S C2S C1S 122.5(3) . . ?
C4S C3S C2S 121.0(3) . . ?
C4S C3S H3S 119.5 . . ?
C2S C3S H3S 119.5 . . ?
C3S C4S C5S 121.1(3) . . ?
C3S C4S H4S 119.5 . . ?
C5S C4S H4S 119.5 . . ?
C6S C5S C4S 119.4(4) . . ?
C6S C5S H5S 120.3 . . ?
C4S C5S H5S 120.3 . . ?
C5S C6S C7S 121.2(3) . . ?
C5S C6S H6S 119.4 . . ?
C7S C6S H6S 119.4 . . ?
C6S C7S C2S 120.4(3) . . ?
C6S C7S H7S 119.8 . . ?
C2S C7S H7S 119.8 . . ?

loop_
_geom_bond_atom_site_label_1
_geom_bond_atom_site_label_2
_geom_bond_distance
_geom_bond_site_symmetry_2
_geom_bond_publ_flag
Ga1 N1 1.8922(12) . ?
Ga1 N2 1.9056(12) . ?
Ga1 N3 2.0564(12) . ?
Ga1 P1 2.3268(4) . ?
P1 C1 1.636(3) . ?
C1 O1 1.165(3) . ?
N1 C2 1.3966(17) . ?
N1 C14 1.4287(18) . ?
N2 C3 1.3987(17) . ?
N2 C26 1.4279(18) . ?
C2 C3 1.3797(19) . ?
C2 C6 1.4650(19) . ?
C3 C4 1.4662(19) . ?
C4 C13 1.376(2) . ?
C4 C5 1.425(2) . ?
C5 C10 1.389(2) . ?
C5 C6 1.423(2) . ?
C6 C7 1.380(2) . ?
C7 C8 1.425(2) . ?
C7 H7 0.9500 . ?
C8 C9 1.372(3) . ?
C8 H8 0.9500 . ?
C9 C10 1.426(2) . ?
C9 H9 0.9500 . ?
C10 C11 1.425(2) . ?
C11 C12 1.370(3) . ?
C11 H11 0.9500 . ?
C12 C13 1.429(2) . ?
C12 H12 0.9500 . ?
C13 H13 0.9500 . ?
C14 C15 1.405(2) . ?
C14 C19 1.409(2) . ?
C15 C16 1.399(2) . ?
C15 C20 1.517(2) . ?
C16 C17 1.386(3) . ?
C16 H16 0.9500 . ?
C17 C18 1.375(3) . ?
C17 H17 0.9500 . ?
C18 C19 1.395(2) . ?
C18 H18 0.9500 . ?
C19 C23 1.512(3) . ?
C20 C21 1.526(3) . ?
C20 C22 1.535(3) . ?
C20 H20 1.0000 . ?
C21 H21A 0.9800 . ?
C21 H21B 0.9800 . ?
C21 H21C 0.9800 . ?
C22 H22A 0.9800 . ?
C22 H22B 0.9800 . ?
C22 H22C 0.9800 . ?
C23 C25 1.488(4) . ?
C23 C24 1.516(4) . ?
C23 H23 1.0000 . ?
C24 H24A 0.9800 . ?
C24 H24B 0.9800 . ?
C24 H24C 0.9800 . ?
C25 H25A 0.9800 . ?
C25 H25B 0.9800 . ?
C25 H25C 0.9800 . ?
C26 C27 1.410(2) . ?
C26 C31 1.411(2) . ?
C27 C28 1.397(2) . ?
C27 C32 1.519(2) . ?
C28 C29 1.380(3) . ?
C28 H28 0.9500 . ?
C29 C30 1.374(3) . ?
C29 H29 0.9500 . ?
C30 C31 1.394(2) . ?
C30 H30 0.9500 . ?
C31 C35 1.510(2) . ?
C32 C34 1.526(2) . ?
C32 C33 1.530(2) . ?
C32 H32 1.0000 . ?
C33 H33A 0.9800 . ?
C33 H33B 0.9800 . ?
C33 H33C 0.9800 . ?
C34 H34A 0.9800 . ?
C34 H34B 0.9800 . ?
C34 H34C 0.9800 . ?
C35 C36 1.513(3) . ?
C35 C37 1.526(3) . ?
C35 H35 1.0000 . ?
C36 H36A 0.9800 . ?
C36 H36B 0.9800 . ?
C36 H36C 0.9800 . ?
C37 H37A 0.9800 . ?
C37 H37B 0.9800 . ?
C37 H37C 0.9800 . ?
N3 C42 1.340(2) . ?
N3 C38 1.341(2) . ?
C38 C39 1.380(3) . ?
C38 H38 0.9500 . ?
C39 C40 1.378(3) . ?
C39 H39 0.9500 . ?
C40 C41 1.386(3) . ?
C40 H40 0.9500 . ?
C41 C42 1.377(2) . ?
C41 H41 0.9500 . ?
C42 H42 0.9500 . ?
C1S C2S 1.463(5) . ?
C1S H1S1 0.9800 . ?
C1S H1S2 0.9800 . ?
C1S H1S3 0.9800 . ?
C2S C7S 1.395(4) . ?
C2S C3S 1.418(4) . ?
C3S C4S 1.354(5) . ?
C3S H3S 0.9500 . ?
C4S C5S 1.365(5) . ?
C4S H4S 0.9500 . ?
C5S C6S 1.361(4) . ?
C5S H5S 0.9500 . ?
C6S C7S 1.379(5) . ?
C6S H6S 0.9500 . ?
C7S H7S 0.9500 . ?
